data_2311098
loop_
_publ_author_name
'Athmani, Hamza'
'Kijatkin, Christian'
'Benali-Cherif, Rim'
'Pillet, S\'ebastien'
'Schaniel, Dominik'
'Imlau, Mirco'
'Benali-Cherif, Nourredine'
'Bendeif, El-Eulmi'

_publ_section_title
;
 Nonlinear optical organic--inorganic crystals: synthesis, structural
 analysis and verification of harmonic generation in
 tri-(<i>o</i>-chloroanilinium nitrate)
;
_journal_issue 1
_journal_name_full 'Acta Crystallographica Section A'
_journal_page_first 107
_journal_page_last 114
_journal_paper_doi 10.1107/S2053273318014122
_journal_volume 75
_journal_year 2019
_chemical_formula_moiety 'C6 H7 Cl N +, N O3 -'
_chemical_formula_sum 'C6 H7 Cl N2 O3'
_chemical_formula_weight 190.59
_chemical_name_common 'tri-(o-Chloroanilinium Nitrate'
_chemical_name_systematic 'tri-(o-Chloroanilinium Nitrate'
_space_group_crystal_system orthorhombic
_space_group_IT_number 33
_space_group_name_Hall 'P 2c -2n'
_space_group_name_H-M_alt 'P n a 21'
_symmetry_space_group_name_Hall 'P 2c -2n'
_symmetry_space_group_name_H-M 'P n a 21'
_atom_sites_solution_hydrogens difmap
_audit_creation_method SHELXL-2014/7
_cell_angle_alpha 90
_cell_angle_beta 90
_cell_angle_gamma 90
_cell_formula_units_Z 12
_cell_length_a 16.8015(5)
_cell_length_b 6.5945(2)
_cell_length_c 22.4243(6)
_cell_measurement_reflns_used 117559
_cell_measurement_temperature 100(2)
_cell_measurement_theta_max 37.889
_cell_measurement_theta_min 3.030
_cell_volume 2484.56(12)
_computing_cell_refinement
;
CrysAlisPro 1.171.38.46 (Rigaku Oxford Diffraction, 2017)
;
_computing_data_collection
;
CrysAlisPro 1.171.38.46 (Rigaku Oxford Diffraction, 2017)
;
_computing_data_reduction
;
CrysAlisPro 1.171.38.46 (Rigaku Oxford Diffraction, 2017)
;
_computing_molecular_graphics
;
ORTEPIII (Burnett & Johnson, 1996) and and ORTEP-3 for Windows (Farrugia,
1997)
;
_computing_publication_material
;
'enCIFer (Allen <i>et al.</i>, 2004)'
;
_computing_structure_refinement 'SHELXL-2014/7 (Sheldrick, 2014)'
_computing_structure_solution 'SHELXS-97 (Sheldrick, 2014)'
_diffrn_ambient_temperature 100(2)
_diffrn_detector 'CCD plate'
_diffrn_detector_area_resol_mean 10.4508
_diffrn_detector_type Atlas
_diffrn_measured_fraction_theta_full 0.999
_diffrn_measured_fraction_theta_max 0.982
_diffrn_measurement_device 'four-circle diffractometer'
_diffrn_measurement_device_type 'SuperNova, Dual, Cu at zero, Atlas'
_diffrn_measurement_method '\w scans'
_diffrn_radiation_type MoK\a
_diffrn_radiation_wavelength 0.71073
_diffrn_reflns_av_R_equivalents 0.0724
_diffrn_reflns_av_unetI/netI 0.0411
_diffrn_reflns_Laue_measured_fraction_full 0.999
_diffrn_reflns_Laue_measured_fraction_max 0.982
_diffrn_reflns_limit_h_max 28
_diffrn_reflns_limit_h_min -28
_diffrn_reflns_limit_k_max 11
_diffrn_reflns_limit_k_min -11
_diffrn_reflns_limit_l_max 38
_diffrn_reflns_limit_l_min -38
_diffrn_reflns_number 117559
_diffrn_reflns_point_group_measured_fraction_full 0.999
_diffrn_reflns_point_group_measured_fraction_max 0.969
_diffrn_reflns_theta_full 25.242
_diffrn_reflns_theta_max 37.889
_diffrn_reflns_theta_min 3.030
_diffrn_source 'micro-focus sealed X-ray tube'
_diffrn_source_type 'SuperNova (Mo) X-ray Source'
_exptl_absorpt_coefficient_mu 0.429
_exptl_absorpt_correction_T_max 0.992
_exptl_absorpt_correction_T_min 0.826
_exptl_absorpt_correction_type multi-scan
_exptl_absorpt_process_details
;
CrysAlisPro 1.171.38.46 (Rigaku Oxford Diffraction, 2017)
Empirical absorption correction using spherical harmonics,
 implemented in SCALE3 ABSPACK scaling algorithm.
;
_exptl_crystal_colour brown
_exptl_crystal_density_diffrn 1.529
_exptl_crystal_description prism
_exptl_crystal_F_000 1176
_exptl_crystal_size_max 0.22
_exptl_crystal_size_mid 0.18
_exptl_crystal_size_min 0.14
_refine_diff_density_max 0.448
_refine_diff_density_min -0.379
_refine_diff_density_rms 0.063
_refine_ls_abs_structure_details
;
 Flack x determined using 3499 quotients [(I+)-(I-)]/[(I+)+(I-)]
 (Parsons, Flack and Wagner, Acta Cryst. B69 (2013) 249-259).
;
_refine_ls_abs_structure_Flack -0.050(16)
_refine_ls_extinction_method none
_refine_ls_goodness_of_fit_ref 1.065
_refine_ls_hydrogen_treatment refall
_refine_ls_matrix_type full
_refine_ls_number_parameters 409
_refine_ls_number_reflns 13028
_refine_ls_number_restraints 1
_refine_ls_restrained_S_all 1.065
_refine_ls_R_factor_all 0.0771
_refine_ls_R_factor_gt 0.0474
_refine_ls_shift/su_max 0.000
_refine_ls_shift/su_mean 0.000
_refine_ls_structure_factor_coef Fsqd
_refine_ls_weighting_details 'w=1/[\s^2^(Fo^2^)+(0.0342P)^2^+0.1157P] where P=(Fo^2^+2Fc^2^)/3'
_refine_ls_weighting_scheme calc
_refine_ls_wR_factor_gt 0.0876
_refine_ls_wR_factor_ref 0.0990
_reflns_Friedel_coverage 0.938
_reflns_Friedel_fraction_full 0.999
_reflns_Friedel_fraction_max 0.956
_reflns_number_gt 9377
_reflns_number_total 13028
_reflns_threshold_expression 'I > 2\s(I)'
_cod_data_source_file lk5035sup1.cif
_cod_data_source_block I
_cod_depositor_comments
;
          Adding full bibliography for 2311098.cif.

2019-09-03
Z value and formula fixed to values more according to usual
chemical conventions.                 miguel
;
_cod_original_formula_sum 'C18 H21 Cl3 N6 O9'
_cod_original_formula_weight 571.76
_cod_original_formula_moiety '3((C6 H7 Cl N)+, (NO3)-)'
_cod_original_formula_units_Z 4
_cod_database_code 2311098
_cod_database_fobs_code 2311098
_shelx_space_group_comment
;
The symmetry employed for this shelxl refinement is uniquely defined
by the following loop, which should always be used as a source of
symmetry information in preference to the above space-group names.
They are only intended as comments.
;
_shelx_estimated_absorpt_t_min 0.728
_shelx_estimated_absorpt_t_max 0.986

loop_
_space_group_symop_operation_xyz
'x, y, z'
'-x, -y, z+1/2'
'-x+1/2, y+1/2, z+1/2'
'x+1/2, -y+1/2, z'

loop_
_atom_site_label
_atom_site_type_symbol
_atom_site_fract_x
_atom_site_fract_y
_atom_site_fract_z
_atom_site_U_iso_or_equiv
_atom_site_adp_type
_atom_site_occupancy
_atom_site_site_symmetry_order
_atom_site_calc_flag
Cl1 Cl 0.38372(3) 0.16209(7) 0.24812(3) 0.02480(10) Uani 1 1 d
Cl2 Cl 0.11473(3) 0.78871(9) 0.41627(3) 0.02871(13) Uani 1 1 d
Cl3 Cl 0.38460(4) 0.32023(10) 0.58072(2) 0.02871(14) Uani 1 1 d
O7 O 0.24503(8) 0.62791(19) 0.65042(7) 0.0190(3) Uani 1 1 d
O6 O 0.24147(9) 0.8922(2) 0.32153(7) 0.0209(3) Uani 1 1 d
O1 O 0.24883(9) 0.3831(2) 0.47678(7) 0.0225(3) Uani 1 1 d
O2 O 0.25547(9) 0.0581(2) 0.48710(7) 0.0236(3) Uani 1 1 d
O4 O 0.25759(10) 0.5715(2) 0.30643(7) 0.0270(3) Uani 1 1 d
O8 O 0.25819(10) 0.9537(2) 0.64560(8) 0.0275(3) Uani 1 1 d
O3 O 0.17049(9) 0.2300(3) 0.53939(8) 0.0284(4) Uani 1 1 d
O5 O 0.32754(10) 0.7245(2) 0.37433(8) 0.0286(3) Uani 1 1 d
O9 O 0.32904(9) 0.7808(2) 0.70863(8) 0.0278(3) Uani 1 1 d
N6 N 0.27838(10) 0.7897(2) 0.66911(7) 0.0166(3) Uani 1 1 d
N4 N 0.22386(9) 0.2216(2) 0.50211(7) 0.0163(3) Uani 1 1 d
N5 N 0.27653(10) 0.7290(3) 0.33496(7) 0.0173(3) Uani 1 1 d
N1 N 0.31848(10) 0.2376(3) 0.36864(7) 0.0168(3) Uani 1 1 d
N2 N 0.18133(10) 0.7134(3) 0.53670(8) 0.0156(3) Uani 1 1 d
N3 N 0.32057(10) 0.2974(3) 0.70392(8) 0.0168(3) Uani 1 1 d
C8 C 0.09461(11) 0.7114(3) 0.53327(8) 0.0152(3) Uani 1 1 d
C15 C 0.45232(12) 0.3177(3) 0.75138(12) 0.0218(4) Uani 1 1 d
C14 C 0.40697(11) 0.3123(3) 0.69968(9) 0.0149(3) Uani 1 1 d
C18 C 0.52529(14) 0.3378(3) 0.63992(12) 0.0282(5) Uani 1 1 d
C1 C 0.44176(12) 0.1889(3) 0.31153(9) 0.0184(4) Uani 1 1 d
C2 C 0.40471(12) 0.2229(3) 0.36588(9) 0.0169(3) Uani 1 1 d
C13 C 0.44297(12) 0.3228(3) 0.64420(9) 0.0192(4) Uani 1 1 d
C6 C 0.52416(14) 0.1773(3) 0.30787(12) 0.0280(5) Uani 1 1 d
C3 C 0.44992(12) 0.2439(3) 0.41743(12) 0.0242(4) Uani 1 1 d
C7 C 0.05730(12) 0.7435(3) 0.47897(10) 0.0204(4) Uani 1 1 d
C4 C 0.53223(14) 0.2306(4) 0.41372(15) 0.0322(5) Uani 1 1 d
C9 C 0.05007(13) 0.6738(3) 0.58416(11) 0.0227(4) Uani 1 1 d
C17 C 0.57056(13) 0.3435(3) 0.69158(15) 0.0338(6) Uani 1 1 d
C10 C -0.03246(14) 0.6678(4) 0.58037(14) 0.0307(5) Uani 1 1 d
C5 C 0.56884(15) 0.1985(4) 0.35975(15) 0.0348(6) Uani 1 1 d
C16 C 0.53468(13) 0.3330(3) 0.74694(16) 0.0304(5) Uani 1 1 d
C12 C -0.02524(14) 0.7382(4) 0.47510(13) 0.0300(5) Uani 1 1 d
C11 C -0.06960(14) 0.6990(4) 0.52598(15) 0.0348(6) Uani 1 1 d
H3A H 0.3037(15) 0.183(4) 0.6891(13) 0.019(6) Uiso 1 1 d
H3C H 0.3067(16) 0.294(4) 0.7413(16) 0.038(8) Uiso 1 1 d
H6 H 0.5497(15) 0.151(4) 0.2714(12) 0.026(7) Uiso 1 1 d
H9 H 0.0758(15) 0.654(4) 0.6191(13) 0.022(7) Uiso 1 1 d
H2B H 0.2008(15) 0.614(4) 0.5155(12) 0.022(6) Uiso 1 1 d
H2C H 0.1949(16) 0.696(4) 0.5770(14) 0.024(7) Uiso 1 1 d
H18 H 0.5470(15) 0.349(4) 0.6007(12) 0.027(7) Uiso 1 1 d
H1C H 0.3026(16) 0.332(4) 0.3477(14) 0.028(7) Uiso 1 1 d
H2A H 0.2001(16) 0.832(4) 0.5258(13) 0.025(7) Uiso 1 1 d
H1A H 0.2971(16) 0.126(4) 0.3589(13) 0.025(7) Uiso 1 1 d
H12 H -0.0468(16) 0.763(4) 0.4384(14) 0.039(8) Uiso 1 1 d
H3B H 0.2973(14) 0.393(4) 0.6858(12) 0.017(6) Uiso 1 1 d
H15 H 0.4295(16) 0.306(4) 0.7873(14) 0.025(7) Uiso 1 1 d
H16 H 0.5629(17) 0.337(4) 0.7823(14) 0.035(8) Uiso 1 1 d
H17 H 0.6259(19) 0.367(5) 0.6864(17) 0.053(10) Uiso 1 1 d
H1B H 0.3026(16) 0.268(4) 0.4054(14) 0.030(8) Uiso 1 1 d
H10 H -0.0601(17) 0.644(4) 0.6156(13) 0.033(8) Uiso 1 1 d
H4 H 0.5598(16) 0.241(5) 0.4491(14) 0.043(9) Uiso 1 1 d
H3 H 0.4244(15) 0.264(4) 0.4530(13) 0.024(7) Uiso 1 1 d
H11 H -0.1288(19) 0.685(5) 0.5212(16) 0.048(9) Uiso 1 1 d
H5 H 0.628(2) 0.193(5) 0.3552(18) 0.065(11) Uiso 1 1 d

loop_
_atom_site_aniso_label
_atom_site_aniso_U_11
_atom_site_aniso_U_22
_atom_site_aniso_U_33
_atom_site_aniso_U_23
_atom_site_aniso_U_13
_atom_site_aniso_U_12
Cl1 0.0339(2) 0.0265(2) 0.01404(15) -0.0021(2) 0.0046(2) -0.00014(19)
Cl2 0.0349(3) 0.0370(3) 0.0142(2) 0.0027(3) -0.0042(2) 0.0039(2)
Cl3 0.0369(3) 0.0357(3) 0.0135(2) -0.00025(17) 0.0051(2) -0.0016(2)
O7 0.0223(7) 0.0158(6) 0.0189(6) -0.0012(5) -0.0060(5) -0.0004(5)
O6 0.0223(7) 0.0187(7) 0.0216(7) 0.0027(5) -0.0035(6) 0.0002(5)
O1 0.0299(8) 0.0169(6) 0.0206(7) 0.0020(5) 0.0096(6) -0.0003(5)
O2 0.0284(8) 0.0170(7) 0.0256(8) -0.0012(5) 0.0066(6) 0.0007(5)
O4 0.0335(9) 0.0205(7) 0.0271(8) -0.0045(6) -0.0108(6) 0.0015(6)
O8 0.0342(9) 0.0177(6) 0.0306(8) 0.0053(6) -0.0079(7) -0.0018(6)
O3 0.0222(8) 0.0343(9) 0.0286(8) 0.0082(6) 0.0137(6) 0.0048(6)
O5 0.0239(8) 0.0330(8) 0.0290(8) -0.0030(6) -0.0144(7) 0.0039(6)
O9 0.0235(8) 0.0303(8) 0.0297(9) -0.0050(6) -0.0149(6) 0.0012(6)
N6 0.0145(7) 0.0177(7) 0.0178(7) -0.0013(5) 0.0007(6) -0.0001(5)
N4 0.0136(7) 0.0204(7) 0.0148(7) 0.0022(5) 0.0010(5) -0.0001(5)
N5 0.0161(8) 0.0222(8) 0.0136(7) 0.0005(5) -0.0013(6) -0.0007(6)
N1 0.0182(8) 0.0196(8) 0.0128(7) -0.0011(5) 0.0023(6) 0.0006(6)
N2 0.0162(7) 0.0157(7) 0.0149(7) 0.0004(5) -0.0012(6) 0.0002(5)
N3 0.0164(7) 0.0193(7) 0.0145(7) 0.0024(6) 0.0019(6) 0.0005(5)
C8 0.0157(8) 0.0141(7) 0.0157(8) -0.0012(6) -0.0005(6) 0.0007(6)
C15 0.0245(9) 0.0206(9) 0.0202(9) -0.0012(8) -0.0066(9) 0.0032(7)
C14 0.0138(8) 0.0155(7) 0.0155(7) 0.0003(6) 0.0006(6) 0.0000(6)
C18 0.0225(11) 0.0211(10) 0.0411(14) 0.0011(8) 0.0139(9) -0.0010(7)
C1 0.0199(9) 0.0166(8) 0.0187(8) 0.0004(6) 0.0045(7) 0.0004(6)
C2 0.0171(9) 0.0168(8) 0.0169(8) 0.0013(6) 0.0023(6) -0.0002(6)
C13 0.0216(10) 0.0177(8) 0.0184(8) -0.0002(6) 0.0063(7) -0.0006(6)
C6 0.0220(11) 0.0217(10) 0.0403(13) -0.0010(8) 0.0114(10) 0.0008(8)
C3 0.0251(10) 0.0263(9) 0.0212(9) 0.0016(9) -0.0047(10) -0.0029(8)
C7 0.0205(9) 0.0215(9) 0.0191(9) -0.0024(6) -0.0044(7) 0.0024(7)
C4 0.0241(11) 0.0307(11) 0.0418(15) 0.0006(11) -0.0123(11) -0.0033(8)
C9 0.0228(10) 0.0215(9) 0.0239(10) 0.0004(7) 0.0065(8) -0.0010(7)
C17 0.0162(10) 0.0230(10) 0.0621(19) 0.0009(11) 0.0003(11) -0.0014(7)
C10 0.0214(11) 0.0269(10) 0.0436(15) -0.0014(9) 0.0114(10) -0.0020(8)
C5 0.0156(10) 0.0301(12) 0.0586(19) 0.0031(11) 0.0005(11) -0.0005(8)
C16 0.0241(10) 0.0225(10) 0.0447(13) -0.0034(10) -0.0131(12) 0.0021(7)
C12 0.0237(11) 0.0299(11) 0.0363(13) -0.0054(9) -0.0125(10) 0.0041(8)
C11 0.0158(10) 0.0287(12) 0.0598(19) -0.0057(11) 0.0006(11) 0.0000(8)

loop_
_atom_type_symbol
_atom_type_description
_atom_type_scat_dispersion_real
_atom_type_scat_dispersion_imag
_atom_type_scat_source
C C 0.0033 0.0016 'International Tables Vol C Tables 4.2.6.8 and 6.1.1.4'
H H 0.0000 0.0000 'International Tables Vol C Tables 4.2.6.8 and 6.1.1.4'
N N 0.0061 0.0033 'International Tables Vol C Tables 4.2.6.8 and 6.1.1.4'
O O 0.0106 0.0060 'International Tables Vol C Tables 4.2.6.8 and 6.1.1.4'
Cl Cl 0.1484 0.1585 'International Tables Vol C Tables 4.2.6.8 and 6.1.1.4'

loop_
_geom_angle_atom_site_label_1
_geom_angle_atom_site_label_2
_geom_angle_atom_site_label_3
_geom_angle
O9 N6 O8 122.19(17)
O9 N6 O7 120.04(16)
O8 N6 O7 117.76(16)
O3 N4 O2 122.24(16)
O3 N4 O1 120.35(16)
O2 N4 O1 117.41(16)
O5 N5 O4 121.30(17)
O5 N5 O6 121.10(17)
O4 N5 O6 117.60(16)
C2 N1 H1C 110.4(19)
C2 N1 H1A 110.6(18)
H1C N1 H1A 112(3)
C2 N1 H1B 110.7(18)
H1C N1 H1B 105(3)
H1A N1 H1B 108(3)
C8 N2 H2B 109.8(17)
C8 N2 H2C 106.9(17)
H2B N2 H2C 110(2)
C8 N2 H2A 110.6(18)
H2B N2 H2A 113(2)
H2C N2 H2A 107(2)
C14 N3 H3A 111.0(17)
C14 N3 H3C 109.3(19)
H3A N3 H3C 105(3)
C14 N3 H3B 112.3(16)
H3A N3 H3B 108(2)
H3C N3 H3B 111(2)
C7 C8 C9 120.41(19)
C7 C8 N2 119.77(17)
C9 C8 N2 119.81(18)
C14 C15 C16 119.2(3)
C14 C15 H15 120.9(18)
C16 C15 H15 119.8(18)
C13 C14 C15 120.61(19)
C13 C14 N3 119.79(17)
C15 C14 N3 119.60(18)
C17 C18 C13 119.4(2)
C17 C18 H18 123.9(16)
C13 C18 H18 116.7(16)
C2 C1 C6 120.5(2)
C2 C1 Cl1 119.01(16)
C6 C1 Cl1 120.45(17)
C1 C2 C3 120.1(2)
C1 C2 N1 119.72(18)
C3 C2 N1 120.17(18)
C14 C13 C18 120.0(2)
C14 C13 Cl3 119.43(15)
C18 C13 Cl3 120.56(17)
C1 C6 C5 118.9(2)
C1 C6 H6 121.0(16)
C5 C6 H6 120.0(16)
C4 C3 C2 119.2(3)
C4 C3 H3 121.9(17)
C2 C3 H3 118.9(17)
C8 C7 C12 120.2(2)
C8 C7 Cl2 119.20(15)
C12 C7 Cl2 120.65(18)
C5 C4 C3 120.6(3)
C5 C4 H4 123.0(19)
C3 C4 H4 116.4(19)
C8 C9 C10 119.5(2)
C8 C9 H9 118.8(17)
C10 C9 H9 121.6(17)
C16 C17 C18 120.7(2)
C16 C17 H17 123(2)
C18 C17 H17 116(2)
C11 C10 C9 119.9(3)
C11 C10 H10 123.2(18)
C9 C10 H10 116.9(18)
C4 C5 C6 120.7(2)
C4 C5 H5 123(2)
C6 C5 H5 117(2)
C17 C16 C15 120.1(3)
C17 C16 H16 123.0(19)
C15 C16 H16 117(2)
C11 C12 C7 119.3(2)
C11 C12 H12 124.2(17)
C7 C12 H12 116.5(17)
C10 C11 C12 120.7(2)
C10 C11 H11 122(2)
C12 C11 H11 117(2)

loop_
_geom_bond_atom_site_label_1
_geom_bond_atom_site_label_2
_geom_bond_distance
Cl1 C1 1.733(2)
Cl2 C7 1.731(2)
Cl3 C13 1.729(2)
O7 N6 1.276(2)
O6 N5 1.263(2)
O1 N4 1.278(2)
O2 N4 1.248(2)
O4 N5 1.261(2)
O8 N6 1.250(2)
O3 N4 1.227(2)
O5 N5 1.231(2)
O9 N6 1.230(2)
N1 C2 1.453(2)
N1 H1C 0.82(3)
N1 H1A 0.85(3)
N1 H1B 0.89(3)
N2 C8 1.459(2)
N2 H2B 0.87(3)
N2 H2C 0.94(3)
N2 H2A 0.88(3)
N3 C14 1.458(2)
N3 H3A 0.87(2)
N3 H3C 0.87(4)
N3 H3B 0.84(3)
C8 C7 1.386(3)
C8 C9 1.387(3)
C15 C14 1.388(3)
C15 C16 1.391(3)
C15 H15 0.90(3)
C14 C13 1.385(3)
C18 C17 1.386(4)
C18 C13 1.390(3)
C18 H18 0.95(3)
C1 C2 1.387(3)
C1 C6 1.389(3)
C2 C3 1.390(3)
C6 C5 1.392(4)
C6 H6 0.94(3)
C3 C4 1.388(3)
C3 H3 0.92(3)
C7 C12 1.390(3)
C4 C5 1.374(5)
C4 H4 0.92(3)
C9 C10 1.390(3)
C9 H9 0.91(3)
C17 C16 1.382(5)
C17 H17 0.95(3)
C10 C11 1.385(4)
C10 H10 0.93(3)
C5 H5 0.99(4)
C16 H16 0.92(3)
C12 C11 1.387(4)
C12 H12 0.91(3)
C11 H11 1.01(3)

loop_
_geom_hbond_atom_site_label_D
_geom_hbond_atom_site_label_H
_geom_hbond_atom_site_label_A
_geom_hbond_site_symmetry_A
_geom_hbond_distance_DH
_geom_hbond_distance_HA
_geom_hbond_distance_DA
_geom_hbond_angle_DHA
_geom_hbond_publ_flag
N1 H1C O4 1_555 0.82(3) 1.98(3) 2.800(2) 173(3) y
N1 H1A O6 1_545 0.85(3) 1.99(3) 2.825(2) 169(3) y
N1 H1B O1 1_555 0.89(3) 1.99(3) 2.858(2) 166(3) y
N1 H1B O2 1_555 0.89(3) 2.43(3) 3.095(2) 132(2) y
N2 H2B O1 1_555 0.87(3) 1.93(3) 2.799(2) 174(3) y
N2 H2A O2 4_465 0.88(3) 1.96(3) 2.821(2) 166(3) y
N2 H2C O7 1_555 0.94(3) 1.90(3) 2.823(2) 166(2) y
N2 H2C O8 1_555 0.94(3) 2.53(3) 3.185(2) 127(2) y
N3 H3B O7 1_555 0.84(3) 1.95(3) 2.793(2) 175(2) y
N3 H3A O8 1_545 0.87(2) 1.96(3) 2.819(2) 171(3) y
N3 H3C O6 3_545 0.87(4) 2.08(3) 2.904(2) 159(2) y
N3 H3C O4 3_545 0.87(4) 2.34(3) 3.038(2) 138(2) y

loop_
_geom_torsion_atom_site_label_1
_geom_torsion_atom_site_label_2
_geom_torsion_atom_site_label_3
_geom_torsion_atom_site_label_4
_geom_torsion
C16 C15 C14 C13 -0.3(3)
C16 C15 C14 N3 -179.66(17)
C6 C1 C2 C3 -0.6(3)
Cl1 C1 C2 C3 179.67(16)
C6 C1 C2 N1 179.05(18)
Cl1 C1 C2 N1 -0.7(2)
C15 C14 C13 C18 0.3(3)
N3 C14 C13 C18 179.74(17)
C15 C14 C13 Cl3 -178.85(14)
N3 C14 C13 Cl3 0.6(2)
C17 C18 C13 C14 -0.4(3)
C17 C18 C13 Cl3 178.75(16)
C2 C1 C6 C5 0.6(3)
Cl1 C1 C6 C5 -179.66(17)
C1 C2 C3 C4 0.0(3)
N1 C2 C3 C4 -179.58(19)
C9 C8 C7 C12 0.0(3)
N2 C8 C7 C12 178.84(19)
C9 C8 C7 Cl2 -179.67(16)
N2 C8 C7 Cl2 -0.8(3)
C2 C3 C4 C5 0.5(3)
C7 C8 C9 C10 0.2(3)
N2 C8 C9 C10 -178.62(19)
C13 C18 C17 C16 0.4(3)
C8 C9 C10 C11 0.0(3)
C3 C4 C5 C6 -0.5(4)
C1 C6 C5 C4 -0.1(3)
C18 C17 C16 C15 -0.4(3)
C14 C15 C16 C17 0.3(3)
C8 C7 C12 C11 -0.5(3)
Cl2 C7 C12 C11 179.15(19)
C9 C10 C11 C12 -0.6(4)
C7 C12 C11 C10 0.8(4)
